data_4125921
loop_
_publ_author_name
'Bezuidenhout, Charl X.'
'Smith, Vincent J.'
'Esterhuysen, Catharine'
'Barbour, Leonard J.'

_publ_section_title
;
 Solvent- and Pressure-Induced Phase Changes in Two 3D Copper
 Glutarate-Based Metal-Organic Frameworks via Glutarate (+gauche &#x21C4;
 -gauche) Conformational Isomerism.
;
_journal_issue 16
_journal_name_full 'Journal of the American Chemical Society'
_journal_page_first 5923
_journal_page_last 5929
_journal_paper_doi 10.1021/jacs.7b01764
_journal_volume 139
_journal_year 2017
_chemical_formula_moiety 'C11.5 H13 Cu N O4, C3 H6 O'
_chemical_formula_sum 'C14.5 H19 Cu N O5'
_chemical_formula_weight 350.85
_space_group_crystal_system orthorhombic
_space_group_IT_number 56
_space_group_name_Hall '-P 2ab 2ac'
_space_group_name_H-M_alt 'P c c n'
_symmetry_space_group_name_Hall '-P 2ab 2ac'
_symmetry_space_group_name_H-M 'P c c n'
_atom_sites_solution_hydrogens geom
_audit_creation_date 2017-03-28
_audit_creation_method
;
Olex2 1.2
(compiled 2017.03.02 svn.r3394 for OlexSys, GUI svn.r5324)
;
_cell_angle_alpha 90
_cell_angle_beta 90
_cell_angle_gamma 90
_cell_formula_units_Z 8
_cell_length_a 12.9025(11)
_cell_length_b 27.615(2)
_cell_length_c 8.5728(7)
_cell_measurement_reflns_used 9903
_cell_measurement_temperature 100(2)
_cell_measurement_theta_max 28.349
_cell_measurement_theta_min 2.718
_cell_volume 3054.5(4)
_computing_cell_refinement 'SAINT v8.27A (Bruker, 2012)'
_computing_data_reduction 'SAINT v8.27A (Bruker, 2012)'
_computing_molecular_graphics 'Olex2 (Dolomanov et al., 2009)'
_computing_publication_material 'Olex2 (Dolomanov et al., 2009)'
_computing_structure_refinement 'ShelXL (Sheldrick, 2015)'
_diffrn_ambient_temperature 100.15
_diffrn_measured_fraction_theta_full 1.000
_diffrn_measured_fraction_theta_max 0.952
_diffrn_measurement_device_type 'Bruker APEX-II CCD'
_diffrn_measurement_method '\f and \w scans'
_diffrn_radiation_monochromator graphite
_diffrn_radiation_type MoK\a
_diffrn_radiation_wavelength 0.71073
_diffrn_reflns_av_R_equivalents 0.0209
_diffrn_reflns_av_unetI/netI 0.0172
_diffrn_reflns_Laue_measured_fraction_full 1.000
_diffrn_reflns_Laue_measured_fraction_max 0.952
_diffrn_reflns_limit_h_max 17
_diffrn_reflns_limit_h_min -12
_diffrn_reflns_limit_k_max 36
_diffrn_reflns_limit_k_min -36
_diffrn_reflns_limit_l_max 11
_diffrn_reflns_limit_l_min -11
_diffrn_reflns_number 18023
_diffrn_reflns_point_group_measured_fraction_full 1.000
_diffrn_reflns_point_group_measured_fraction_max 0.952
_diffrn_reflns_theta_full 25.000
_diffrn_reflns_theta_max 28.440
_diffrn_reflns_theta_min 1.475
_diffrn_standards_number 0
_exptl_absorpt_coefficient_mu 1.451
_exptl_absorpt_correction_T_max 0.9680
_exptl_absorpt_correction_T_min 0.7601
_exptl_absorpt_correction_type multi-scan
_exptl_absorpt_process_details
'SADABS-2012/1 (Bruker,2012) was used for absorption correction. wR2(int) was 0.0695 before and 0.0321 after correction. The Ratio of minimum to maximum transmission is 0.7852. The \l/2 correction factor is 0.0015.'
_exptl_crystal_colour 'clear greenish green'
_exptl_crystal_colour_lustre clear
_exptl_crystal_colour_modifier greenish
_exptl_crystal_colour_primary green
_exptl_crystal_density_diffrn 1.526
_exptl_crystal_description block
_exptl_crystal_F_000 1456
_exptl_crystal_size_max 0.652
_exptl_crystal_size_mid 0.228
_exptl_crystal_size_min 0.098
_refine_diff_density_max 0.382
_refine_diff_density_min -0.463
_refine_diff_density_rms 0.059
_refine_ls_extinction_method none
_refine_ls_goodness_of_fit_ref 1.050
_refine_ls_hydrogen_treatment constr
_refine_ls_matrix_type full
_refine_ls_number_parameters 197
_refine_ls_number_reflns 3676
_refine_ls_number_restraints 0
_refine_ls_restrained_S_all 1.050
_refine_ls_R_factor_all 0.0254
_refine_ls_R_factor_gt 0.0228
_refine_ls_shift/su_max 0.005
_refine_ls_shift/su_mean 0.000
_refine_ls_structure_factor_coef Fsqd
_refine_ls_weighting_details 'w=1/[\s^2^(Fo^2^)+(0.0263P)^2^+2.2456P] where P=(Fo^2^+2Fc^2^)/3'
_refine_ls_weighting_scheme calc
_refine_ls_wR_factor_gt 0.0570
_refine_ls_wR_factor_ref 0.0583
_reflns_Friedel_coverage 0.000
_reflns_number_gt 3390
_reflns_number_total 3676
_reflns_threshold_expression 'I > 2\s(I)'
_cod_data_source_file 2a.cif
_cod_data_source_block 2a
_cod_depositor_comments 'Adding full bibliography for 4125916--4125921.cif.'
_cod_original_cell_volume 3054.6(4)
_cod_original_formula_sum 'C14.50 H19 Cu N O5'
_cod_database_code 4125921
_shelx_shelxl_version_number 2016/6
_shelx_space_group_comment
;
The symmetry employed for this shelxl refinement is uniquely defined
by the following loop, which should always be used as a source of
symmetry information in preference to the above space-group names.
They are only intended as comments.
;
_shelx_estimated_absorpt_t_max 0.871
_shelx_estimated_absorpt_t_min 0.451
_olex2_refinement_description
;
1. Fixed Uiso
 At 1.2 times of:
  All C(H) groups, All C(H,H) groups
 At 1.5 times of:
  All C(H,H,H) groups
2. Others
 Fixed Sof: H12A(0.5) H12B(0.5)
3.a Secondary CH2 refined with riding coordinates:
 C10(H10A,H10B), C12(H12A,H12B), C16(H16A,H16B), C17(H17A,H17B), C19(H19A,H19B)
3.b Aromatic/amide H refined with riding coordinates:
 C11(H11), C13(H13), C14(H14), C20(H20)
3.c Idealised Me refined as rotating group:
 C26(H26A,H26B,H26C), C27(H27A,H27B,H27C)
;
_olex2_submission_special_instructions 'No special instructions were received'

loop_
_space_group_symop_operation_xyz
'x, y, z'
'-x+1/2, -y+1/2, z'
'x+1/2, -y, -z+1/2'
'-x, y+1/2, -z+1/2'
'-x, -y, -z'
'x-1/2, y-1/2, -z'
'-x-1/2, y, z-1/2'
'x, -y-1/2, z-1/2'

loop_
_atom_site_label
_atom_site_type_symbol
_atom_site_fract_x
_atom_site_fract_y
_atom_site_fract_z
_atom_site_U_iso_or_equiv
_atom_site_adp_type
_atom_site_occupancy
_atom_site_site_symmetry_order
_atom_site_calc_flag
_atom_site_refinement_flags_posn
_atom_site_refinement_flags_adp
_atom_site_refinement_flags_occupancy
Cu1 Cu 0.54757(2) 0.53903(2) 0.05258(2) 0.00741(6) Uani 1 1 d . . .
C1 C 0.67664(10) 0.46348(5) -0.05858(14) 0.0101(2) Uani 1 1 d . . .
O2 O 0.54128(7) 0.56667(4) -0.15977(11) 0.0140(2) Uani 1 1 d . . .
O3 O 0.53879(7) 0.50016(3) 0.24582(11) 0.01212(19) Uani 1 1 d . . .
O4 O 0.67842(7) 0.50553(3) -0.00024(12) 0.01306(19) Uani 1 1 d . . .
C6 C 0.49360(10) 0.54256(5) -0.26248(15) 0.0096(2) Uani 1 1 d . . .
O7 O 0.40368(7) 0.56154(3) 0.08195(12) 0.0137(2) Uani 1 1 d . . .
N9 N 0.60778(9) 0.59851(4) 0.19080(12) 0.0100(2) Uani 1 1 d . . .
C10 C 0.47225(10) 0.56675(5) -0.41864(15) 0.0111(2) Uani 1 1 d . . .
H10A H 0.530654 0.560082 -0.490386 0.013 Uiso 1 1 calc R . .
H10B H 0.468245 0.602234 -0.403304 0.013 Uiso 1 1 calc R . .
C11 C 0.54586(10) 0.63523(5) 0.23300(16) 0.0122(3) Uani 1 1 d . . .
H11 H 0.478960 0.637371 0.187228 0.015 Uiso 1 1 calc R . .
C12 C 0.750000 0.750000 0.4200(2) 0.0134(4) Uani 1 2 d S T P
H12A H 0.806606 0.738281 0.351827 0.016 Uiso 0.5 1 calc R . .
H12B H 0.693392 0.761720 0.351833 0.016 Uiso 0.5 1 calc R . .
C13 C 0.57499(11) 0.67022(5) 0.34042(16) 0.0134(3) Uani 1 1 d . . .
H13 H 0.528626 0.695659 0.366862 0.016 Uiso 1 1 calc R . .
C14 C 0.73656(11) 0.62945(5) 0.36591(16) 0.0130(3) Uani 1 1 d . . .
H14 H 0.803784 0.626376 0.410034 0.016 Uiso 1 1 calc R . .
C15 C 0.67248(11) 0.66786(5) 0.40921(15) 0.0114(2) Uani 1 1 d . . .
C16 C 0.37138(10) 0.54906(5) -0.49352(15) 0.0111(2) Uani 1 1 d . . .
H16A H 0.361233 0.565733 -0.594597 0.013 Uiso 1 1 calc R . .
H16B H 0.376570 0.513872 -0.514228 0.013 Uiso 1 1 calc R . .
C17 C 0.70952(11) 0.70731(5) 0.51693(15) 0.0138(3) Uani 1 1 d . . .
H17A H 0.765501 0.694771 0.584785 0.017 Uiso 1 1 calc R . .
H17B H 0.651733 0.718216 0.584298 0.017 Uiso 1 1 calc R . .
C18 C 0.37772(18) 0.70200(7) -0.0439(2) 0.0377(5) Uani 1 1 d . . .
C19 C 0.77810(10) 0.44127(5) -0.11160(16) 0.0127(3) Uani 1 1 d . . .
H19A H 0.794117 0.453639 -0.217269 0.015 Uiso 1 1 calc R . .
H19B H 0.768543 0.405796 -0.120151 0.015 Uiso 1 1 calc R . .
C20 C 0.70156(10) 0.59583(5) 0.25816(16) 0.0117(2) Uani 1 1 d . . .
H20 H 0.745873 0.569711 0.230708 0.014 Uiso 1 1 calc R . .
O23 O 0.38821(15) 0.72559(6) 0.0747(2) 0.0641(6) Uani 1 1 d . . .
C26 C 0.27382(18) 0.68420(8) -0.0947(3) 0.0457(5) Uani 1 1 d . . .
H26A H 0.222099 0.692316 -0.015115 0.069 Uiso 1 1 calc GR . .
H26B H 0.276254 0.648998 -0.108569 0.069 Uiso 1 1 calc GR . .
H26C H 0.254882 0.699611 -0.193612 0.069 Uiso 1 1 calc GR . .
C27 C 0.46761(18) 0.68946(8) -0.1448(3) 0.0461(5) Uani 1 1 d . . .
H27A H 0.530835 0.703711 -0.101167 0.069 Uiso 1 1 calc GR . .
H27B H 0.456080 0.702226 -0.250050 0.069 Uiso 1 1 calc GR . .
H27C H 0.475111 0.654178 -0.149693 0.069 Uiso 1 1 calc GR . .

loop_
_atom_site_aniso_label
_atom_site_aniso_U_11
_atom_site_aniso_U_22
_atom_site_aniso_U_33
_atom_site_aniso_U_23
_atom_site_aniso_U_13
_atom_site_aniso_U_12
Cu1 0.00691(9) 0.00829(9) 0.00704(9) -0.00045(5) -0.00064(5) -0.00119(5)
C1 0.0099(6) 0.0146(6) 0.0056(6) 0.0012(5) -0.0006(5) 0.0003(5)
O2 0.0166(5) 0.0150(5) 0.0102(4) 0.0023(4) -0.0035(4) -0.0058(4)
O3 0.0161(5) 0.0105(4) 0.0098(4) 0.0011(3) -0.0006(4) -0.0020(4)
O4 0.0090(4) 0.0137(4) 0.0165(5) -0.0040(4) 0.0014(4) -0.0005(4)
C6 0.0058(6) 0.0133(6) 0.0097(6) 0.0006(5) 0.0017(4) 0.0010(4)
O7 0.0083(4) 0.0142(5) 0.0186(5) -0.0038(4) -0.0012(4) 0.0001(4)
N9 0.0112(5) 0.0099(5) 0.0088(5) 0.0002(4) -0.0006(4) -0.0027(4)
C10 0.0096(6) 0.0141(6) 0.0096(6) 0.0036(5) -0.0003(5) -0.0021(5)
C11 0.0111(6) 0.0115(6) 0.0142(6) 0.0001(5) -0.0011(5) -0.0012(5)
C12 0.0214(9) 0.0109(8) 0.0080(8) 0.000 0.000 -0.0048(7)
C13 0.0157(6) 0.0088(6) 0.0157(6) -0.0018(5) 0.0012(5) 0.0001(5)
C14 0.0142(6) 0.0122(6) 0.0125(6) 0.0020(5) -0.0046(5) -0.0023(5)
C15 0.0184(6) 0.0091(6) 0.0068(5) 0.0016(5) 0.0009(5) -0.0058(5)
C16 0.0095(6) 0.0156(6) 0.0083(6) 0.0003(5) -0.0009(5) -0.0005(5)
C17 0.0227(7) 0.0107(6) 0.0080(6) -0.0001(5) -0.0015(5) -0.0058(5)
C18 0.0552(13) 0.0234(8) 0.0346(10) -0.0027(7) -0.0107(9) 0.0153(8)
C19 0.0095(6) 0.0160(6) 0.0126(6) -0.0038(5) 0.0008(5) 0.0005(5)
C20 0.0121(6) 0.0102(6) 0.0129(6) 0.0010(5) -0.0016(5) -0.0005(5)
O23 0.0786(13) 0.0600(10) 0.0536(10) -0.0296(8) -0.0329(9) 0.0375(10)
C26 0.0569(14) 0.0391(11) 0.0411(11) -0.0049(9) 0.0010(10) 0.0022(10)
C27 0.0557(13) 0.0303(10) 0.0524(13) 0.0058(9) 0.0035(11) 0.0064(9)

loop_
_atom_type_symbol
_atom_type_description
_atom_type_scat_dispersion_real
_atom_type_scat_dispersion_imag
_atom_type_scat_source
C C 0.0033 0.0016 'International Tables Vol C Tables 4.2.6.8 and 6.1.1.4'
H H 0.0000 0.0000 'International Tables Vol C Tables 4.2.6.8 and 6.1.1.4'
N N 0.0061 0.0033 'International Tables Vol C Tables 4.2.6.8 and 6.1.1.4'
O O 0.0106 0.0060 'International Tables Vol C Tables 4.2.6.8 and 6.1.1.4'
Cu Cu 0.3201 1.2651 'International Tables Vol C Tables 4.2.6.8 and 6.1.1.4'

loop_
_geom_angle_atom_site_label_1
_geom_angle_atom_site_label_2
_geom_angle_atom_site_label_3
_geom_angle
_geom_angle_site_symmetry_1
_geom_angle_site_symmetry_3
O2 Cu1 Cu1 88.95(3) . 5_665
O2 Cu1 O3 168.36(4) . .
O2 Cu1 O4 90.28(4) . .
O2 Cu1 N9 103.03(4) . .
O3 Cu1 Cu1 79.41(3) . 5_665
O3 Cu1 O4 89.24(4) . .
O3 Cu1 N9 88.50(4) . .
O4 Cu1 Cu1 86.37(3) . 5_665
O4 Cu1 N9 100.00(4) . .
O7 Cu1 Cu1 82.15(3) . 5_665
O7 Cu1 O2 87.54(4) . .
O7 Cu1 O3 90.59(4) . .
O7 Cu1 O4 168.35(4) . .
O7 Cu1 N9 91.64(4) . .
N9 Cu1 Cu1 166.30(3) . 5_665
O4 C1 C19 118.33(12) . .
O7 C1 O4 125.50(12) 5_665 .
O7 C1 C19 116.13(11) 5_665 .
C6 O2 Cu1 117.29(8) . .
C6 O3 Cu1 128.49(9) 5_665 .
C1 O4 Cu1 120.31(9) . .
O2 C6 C10 118.03(11) . .
O3 C6 O2 125.16(12) 5_665 .
O3 C6 C10 116.80(11) 5_665 .
C1 O7 Cu1 125.44(9) 5_665 .
C11 N9 Cu1 120.45(9) . .
C11 N9 C20 117.56(11) . .
C20 N9 Cu1 121.06(9) . .
C6 C10 H10A 109.1 . .
C6 C10 H10B 109.1 . .
C6 C10 C16 112.50(11) . .
H10A C10 H10B 107.8 . .
C16 C10 H10A 109.1 . .
C16 C10 H10B 109.1 . .
N9 C11 H11 118.5 . .
N9 C11 C13 123.01(12) . .
C13 C11 H11 118.5 . .
H12A C12 H12B 107.6 . .
C17 C12 H12A 108.7 2_665 .
C17 C12 H12A 108.7 . .
C17 C12 H12B 108.7 2_665 .
C17 C12 H12B 108.7 . .
C17 C12 C17 114.42(15) 2_665 .
C11 C13 H13 120.2 . .
C11 C13 C15 119.60(12) . .
C15 C13 H13 120.2 . .
C15 C14 H14 120.2 . .
C20 C14 H14 120.2 . .
C20 C14 C15 119.58(12) . .
C13 C15 C14 117.32(12) . .
C13 C15 C17 120.87(12) . .
C14 C15 C17 121.67(12) . .
C10 C16 H16A 109.3 . .
C10 C16 H16B 109.3 . .
H16A C16 H16B 108.0 . .
C19 C16 C10 111.51(11) 3_464 .
C19 C16 H16A 109.3 3_464 .
C19 C16 H16B 109.3 3_464 .
C12 C17 H17A 109.8 . .
C12 C17 H17B 109.8 . .
C15 C17 C12 109.39(11) . .
C15 C17 H17A 109.8 . .
C15 C17 H17B 109.8 . .
H17A C17 H17B 108.2 . .
O23 C18 C26 121.4(2) . .
O23 C18 C27 121.6(2) . .
C27 C18 C26 116.99(18) . .
C1 C19 C16 115.66(11) . 3_564
C1 C19 H19A 108.4 . .
C1 C19 H19B 108.4 . .
C16 C19 H19A 108.4 3_564 .
C16 C19 H19B 108.4 3_564 .
H19A C19 H19B 107.4 . .
N9 C20 C14 122.93(12) . .
N9 C20 H20 118.5 . .
C14 C20 H20 118.5 . .
C18 C26 H26A 109.5 . .
C18 C26 H26B 109.5 . .
C18 C26 H26C 109.5 . .
H26A C26 H26B 109.5 . .
H26A C26 H26C 109.5 . .
H26B C26 H26C 109.5 . .
C18 C27 H27A 109.5 . .
C18 C27 H27B 109.5 . .
C18 C27 H27C 109.5 . .
H27A C27 H27B 109.5 . .
H27A C27 H27C 109.5 . .
H27B C27 H27C 109.5 . .

loop_
_geom_bond_atom_site_label_1
_geom_bond_atom_site_label_2
_geom_bond_distance
_geom_bond_site_symmetry_2
Cu1 Cu1 2.6395(3) 5_665
Cu1 O2 1.9757(10) .
Cu1 O3 1.9772(10) .
Cu1 O4 1.9777(10) .
Cu1 O7 1.9740(10) .
Cu1 N9 2.1692(11) .
C1 O4 1.2645(16) .
C1 O7 1.2614(16) 5_665
C1 C19 1.5154(18) .
O2 C6 1.2637(16) .
O3 C6 1.2598(16) 5_665
C6 C10 1.5212(18) .
N9 C11 1.3407(17) .
N9 C20 1.3427(17) .
C10 H10A 0.9900 .
C10 H10B 0.9900 .
C10 C16 1.5312(18) .
C11 H11 0.9500 .
C11 C13 1.3869(18) .
C12 H12A 0.9900 .
C12 H12B 0.9900 .
C12 C17 1.5336(16) 2_665
C12 C17 1.5337(16) .
C13 H13 0.9500 .
C13 C15 1.3908(19) .
C14 H14 0.9500 .
C14 C15 1.3952(19) .
C14 C20 1.3855(18) .
C15 C17 1.5061(18) .
C16 H16A 0.9900 .
C16 H16B 0.9900 .
C16 C19 1.5271(18) 3_464
C17 H17A 0.9900 .
C17 H17B 0.9900 .
C18 O23 1.215(2) .
C18 C26 1.493(3) .
C18 C27 1.488(3) .
C19 H19A 0.9900 .
C19 H19B 0.9900 .
C20 H20 0.9500 .
C26 H26A 0.9800 .
C26 H26B 0.9800 .
C26 H26C 0.9800 .
C27 H27A 0.9800 .
C27 H27B 0.9800 .
C27 H27C 0.9800 .
